data_7035697
loop_
_publ_author_name
'Ghadwal, Rajendra S.'
'Sch\"urmann, Christian J'
'Andrada, Diego M.'
'Frenking, Gernot'

_publ_section_title
;
 Mono- and di-cationic hydrido boron compounds.
;
_journal_issue 32
_journal_name_full 'Dalton transactions (Cambridge, England : 2003)'
_journal_page_first 14359
_journal_page_last 14367
_journal_paper_doi 10.1039/c5dt02237a
_journal_volume 44
_journal_year 2015
_chemical_formula_moiety 'C28 H43 B N2'
_chemical_formula_sum 'C28 H43 B N2'
_chemical_formula_weight 418.45
_space_group_crystal_system monoclinic
_space_group_IT_number 14
_space_group_name_Hall '-P 2ybc'
_space_group_name_H-M_alt 'P 1 21/c 1'
_symmetry_space_group_name_Hall '-P 2ybc'
_symmetry_space_group_name_H-M 'P 1 21/c 1'
_atom_sites_solution_hydrogens mixed
_audit_creation_method SHELXL-2014/7
_audit_update_record
;
2015-07-06 deposited with the CCDC.
2015-07-07 downloaded from the CCDC.
;
_cell_angle_alpha 90
_cell_angle_beta 99.23(2)
_cell_angle_gamma 90
_cell_formula_units_Z 4
_cell_length_a 11.624(2)
_cell_length_b 15.921(3)
_cell_length_c 14.028(2)
_cell_measurement_reflns_used 5414
_cell_measurement_temperature 100(2)
_cell_measurement_theta_max 27.8465
_cell_measurement_theta_min 2.188
_cell_volume 2562.5(8)
_computing_cell_refinement 'SAINT V8.30C'
_computing_data_collection 'APEX2 v2012.2'
_computing_data_reduction 'SAINT V8.30C'
_computing_molecular_graphics 'XP Version 5.1'
_computing_publication_material 'XP Version 5.1'
_computing_structure_refinement 'SHELXL-2014/7 (Sheldrick, 2014)'
_computing_structure_solution 'SHELXS-2012 (Sheldrick, 2012)'
_diffrn_ambient_temperature 100(2)
_diffrn_measured_fraction_theta_full 0.999
_diffrn_measured_fraction_theta_max 0.997
_diffrn_measurement_device_type 'Bruker Smart APEX II Quazar'
_diffrn_measurement_method 'omega scans'
_diffrn_radiation_type MoK\a
_diffrn_radiation_wavelength 0.71073
_diffrn_reflns_av_R_equivalents 0.0369
_diffrn_reflns_av_unetI/netI 0.0358
_diffrn_reflns_laue_measured_fraction_full 0.999
_diffrn_reflns_laue_measured_fraction_max 0.997
_diffrn_reflns_limit_h_max 13
_diffrn_reflns_limit_h_min -15
_diffrn_reflns_limit_k_max 20
_diffrn_reflns_limit_k_min -20
_diffrn_reflns_limit_l_max 18
_diffrn_reflns_limit_l_min -18
_diffrn_reflns_number 23574
_diffrn_reflns_point_group_measured_fraction_full 0.999
_diffrn_reflns_point_group_measured_fraction_max 0.997
_diffrn_reflns_theta_full 25.242
_diffrn_reflns_theta_max 27.887
_diffrn_reflns_theta_min 1.775
_diffrn_source 'INCOATEC Microsource'
_exptl_absorpt_coefficient_mu 0.062
_exptl_absorpt_correction_T_max 0.7456
_exptl_absorpt_correction_T_min 0.7110
_exptl_absorpt_correction_type multi-scan
_exptl_absorpt_process_details SADABS-2015/1
_exptl_crystal_colour colourless
_exptl_crystal_density_diffrn 1.085
_exptl_crystal_description plate
_exptl_crystal_F_000 920
_exptl_crystal_size_max 0.200
_exptl_crystal_size_mid 0.150
_exptl_crystal_size_min 0.100
_refine_diff_density_max 0.280
_refine_diff_density_min -0.214
_refine_diff_density_rms 0.042
_refine_ls_extinction_method none
_refine_ls_goodness_of_fit_ref 1.039
_refine_ls_hydrogen_treatment mixed
_refine_ls_matrix_type full
_refine_ls_number_parameters 300
_refine_ls_number_reflns 6095
_refine_ls_number_restraints 3
_refine_ls_restrained_S_all 1.038
_refine_ls_R_factor_all 0.0631
_refine_ls_R_factor_gt 0.0446
_refine_ls_shift/su_max 0.001
_refine_ls_shift/su_mean 0.000
_refine_ls_structure_factor_coef Fsqd
_refine_ls_weighting_details 'w=1/[\s^2^(Fo^2^)+(0.0462P)^2^+1.0321P] where P=(Fo^2^+2Fc^2^)/3'
_refine_ls_weighting_scheme calc
_refine_ls_wR_factor_gt 0.1078
_refine_ls_wR_factor_ref 0.1167
_reflns_Friedel_coverage 0.000
_reflns_number_gt 4688
_reflns_number_total 6095
_reflns_threshold_expression 'I > 2\s(I)'
_cod_data_source_file c5dt02237a2.cif
_cod_data_source_block 4
_cod_depositor_comments 'Adding full bibliography for 7035694--7035697.cif.'
_cod_database_code 7035697
_shelx_shelxl_version_number 2014/7
_shelx_space_group_comment
;
The symmetry employed for this shelxl refinement is uniquely defined
by the following loop, which should always be used as a source of
symmetry information in preference to the above space-group names.
They are only intended as comments.
;

loop_
_space_group_symop_operation_xyz
'x, y, z'
'-x, y+1/2, -z+1/2'
'-x, -y, -z'
'x, -y-1/2, z-1/2'

loop_
_atom_site_label
_atom_site_type_symbol
_atom_site_fract_x
_atom_site_fract_y
_atom_site_fract_z
_atom_site_U_iso_or_equiv
_atom_site_adp_type
_atom_site_occupancy
_atom_site_site_symmetry_order
_atom_site_calc_flag
_atom_site_refinement_flags_posn
_atom_site_refinement_flags_adp
B1 B 0.69867(14) 0.35305(10) 0.30926(10) 0.0193(3) Uani 1 1 d D .
H1 H 0.6935(14) 0.4167(8) 0.3443(11) 0.030(4) Uiso 1 1 d D .
H2 H 0.7482(13) 0.3584(10) 0.2451(10) 0.026(4) Uiso 1 1 d D .
H3 H 0.6082(11) 0.3263(9) 0.2839(11) 0.027(4) Uiso 1 1 d D .
C2 C 0.77371(11) 0.28700(8) 0.38924(9) 0.0159(3) Uani 1 1 d . .
H2A H 0.7802 0.2315 0.3587 0.019 Uiso 1 1 calc R U
H2B H 0.8534 0.3091 0.4102 0.019 Uiso 1 1 calc R U
C3 C 0.71456(10) 0.27794(8) 0.47231(8) 0.0134(2) Uani 1 1 d . .
N4 N 0.62918(9) 0.22307(7) 0.47881(7) 0.0143(2) Uani 1 1 d . .
C5 C 0.59356(11) 0.15120(8) 0.41863(9) 0.0156(3) Uani 1 1 d . .
C6 C 0.48032(11) 0.15015(8) 0.36539(9) 0.0176(3) Uani 1 1 d . .
C8 C 0.29484(12) 0.21069(9) 0.40729(10) 0.0239(3) Uani 1 1 d . .
H8A H 0.2467 0.2615 0.4037 0.036 Uiso 1 1 calc R U
H8B H 0.3219 0.1964 0.4751 0.036 Uiso 1 1 calc R U
H8C H 0.2485 0.1641 0.3755 0.036 Uiso 1 1 calc R U
C7 C 0.40020(11) 0.22636(8) 0.35651(9) 0.0187(3) Uani 1 1 d . .
H7 H 0.4450 0.2751 0.3886 0.022 Uiso 1 1 calc R U
C9 C 0.35964(12) 0.24892(9) 0.24976(10) 0.0243(3) Uani 1 1 d . .
H9A H 0.4276 0.2620 0.2191 0.037 Uiso 1 1 calc R U
H9B H 0.3081 0.2979 0.2456 0.037 Uiso 1 1 calc R U
H9C H 0.3174 0.2012 0.2166 0.037 Uiso 1 1 calc R U
C10 C 0.44041(12) 0.07509(9) 0.32008(10) 0.0227(3) Uani 1 1 d . .
H10 H 0.3639 0.0728 0.2842 0.027 Uiso 1 1 calc R U
C11 C 0.50947(13) 0.00413(9) 0.32623(10) 0.0255(3) Uani 1 1 d . .
H11 H 0.4799 -0.0467 0.2963 0.031 Uiso 1 1 calc R U
C12 C 0.62197(13) 0.00759(9) 0.37623(11) 0.0246(3) Uani 1 1 d . .
H12 H 0.6699 -0.0410 0.3787 0.029 Uiso 1 1 calc R U
C13 C 0.66691(12) 0.08067(8) 0.42315(10) 0.0199(3) Uani 1 1 d . .
C14 C 0.79134(12) 0.08060(8) 0.47638(10) 0.0225(3) Uani 1 1 d . .
H14 H 0.8103 0.1391 0.4998 0.027 Uiso 1 1 calc R U
C15 C 0.87728(13) 0.05675(10) 0.40853(12) 0.0313(3) Uani 1 1 d . .
H15A H 0.8657 -0.0022 0.3893 0.047 Uiso 1 1 calc R U
H15B H 0.9573 0.0647 0.4420 0.047 Uiso 1 1 calc R U
H15C H 0.8638 0.0925 0.3510 0.047 Uiso 1 1 calc R U
C16 C 0.80491(14) 0.02320(10) 0.56460(11) 0.0309(3) Uani 1 1 d . .
H16A H 0.7905 -0.0351 0.5436 0.046 Uiso 1 1 calc R U
H16B H 0.7487 0.0396 0.6064 0.046 Uiso 1 1 calc R U
H16C H 0.8842 0.0283 0.6005 0.046 Uiso 1 1 calc R U
C17 C 0.58443(11) 0.23212(8) 0.57110(9) 0.0180(3) Uani 1 1 d . .
H17A H 0.5936 0.1792 0.6087 0.022 Uiso 1 1 calc R U
H17B H 0.5012 0.2484 0.5600 0.022 Uiso 1 1 calc R U
C18 C 0.66042(11) 0.30185(8) 0.62289(9) 0.0180(3) Uani 1 1 d . .
H18A H 0.6124 0.3495 0.6392 0.022 Uiso 1 1 calc R U
H18B H 0.7086 0.2807 0.6827 0.022 Uiso 1 1 calc R U
N19 N 0.73368(9) 0.32667(7) 0.55093(7) 0.0141(2) Uani 1 1 d . .
C20 C 0.82852(11) 0.38503(8) 0.57592(9) 0.0158(3) Uani 1 1 d . .
C21 C 0.80532(12) 0.47156(8) 0.56735(9) 0.0183(3) Uani 1 1 d . .
C22 C 0.68335(12) 0.50510(8) 0.53311(10) 0.0209(3) Uani 1 1 d . .
H22 H 0.6338 0.4572 0.5046 0.025 Uiso 1 1 calc R U
C23 C 0.63189(14) 0.53834(10) 0.61967(11) 0.0291(3) Uani 1 1 d . .
H23A H 0.6788 0.5857 0.6487 0.044 Uiso 1 1 calc R U
H23B H 0.6323 0.4935 0.6676 0.044 Uiso 1 1 calc R U
H23C H 0.5517 0.5571 0.5981 0.044 Uiso 1 1 calc R U
C24 C 0.67980(14) 0.57320(9) 0.45555(11) 0.0278(3) Uani 1 1 d . .
H24A H 0.7129 0.5510 0.4007 0.042 Uiso 1 1 calc R U
H24B H 0.7253 0.6219 0.4826 0.042 Uiso 1 1 calc R U
H24C H 0.5989 0.5903 0.4337 0.042 Uiso 1 1 calc R U
C25 C 0.89742(13) 0.52670(9) 0.59695(10) 0.0238(3) Uani 1 1 d . .
H25 H 0.8841 0.5855 0.5914 0.029 Uiso 1 1 calc R U
C26 C 1.00751(13) 0.49772(9) 0.63414(10) 0.0267(3) Uani 1 1 d . .
H26 H 1.0690 0.5364 0.6538 0.032 Uiso 1 1 calc R U
C27 C 1.02791(12) 0.41221(9) 0.64270(10) 0.0237(3) Uani 1 1 d . .
H27 H 1.1039 0.3928 0.6684 0.028 Uiso 1 1 calc R U
C28 C 0.93946(11) 0.35372(9) 0.61444(9) 0.0183(3) Uani 1 1 d . .
C29 C 0.96524(12) 0.26040(9) 0.62731(10) 0.0224(3) Uani 1 1 d . .
H29 H 0.8909 0.2292 0.6060 0.027 Uiso 1 1 calc R U
C30 C 1.05396(13) 0.23100(10) 0.56441(11) 0.0308(3) Uani 1 1 d . .
H30A H 1.0672 0.1705 0.5733 0.046 Uiso 1 1 calc R U
H30B H 1.1276 0.2611 0.5834 0.046 Uiso 1 1 calc R U
H30C H 1.0237 0.2426 0.4964 0.046 Uiso 1 1 calc R U
C31 C 1.00778(13) 0.23840(10) 0.73346(11) 0.0299(3) Uani 1 1 d . .
H31A H 1.0192 0.1775 0.7399 0.045 Uiso 1 1 calc R U
H31B H 0.9496 0.2564 0.7726 0.045 Uiso 1 1 calc R U
H31C H 1.0818 0.2671 0.7558 0.045 Uiso 1 1 calc R U

loop_
_atom_site_aniso_label
_atom_site_aniso_U_11
_atom_site_aniso_U_22
_atom_site_aniso_U_33
_atom_site_aniso_U_23
_atom_site_aniso_U_13
_atom_site_aniso_U_12
B1 0.0238(8) 0.0186(7) 0.0146(7) 0.0020(6) 0.0003(6) 0.0007(6)
C2 0.0153(6) 0.0174(6) 0.0154(6) -0.0012(5) 0.0035(5) -0.0011(5)
C3 0.0124(6) 0.0121(6) 0.0146(6) 0.0019(5) -0.0016(4) 0.0035(5)
N4 0.0141(5) 0.0155(5) 0.0134(5) -0.0006(4) 0.0023(4) -0.0006(4)
C5 0.0165(6) 0.0153(6) 0.0154(6) -0.0022(5) 0.0036(5) -0.0028(5)
C6 0.0182(6) 0.0192(6) 0.0158(6) -0.0017(5) 0.0034(5) -0.0017(5)
C8 0.0179(7) 0.0290(8) 0.0247(7) -0.0009(6) 0.0030(5) 0.0010(6)
C7 0.0155(6) 0.0212(7) 0.0183(6) -0.0023(5) -0.0003(5) -0.0005(5)
C9 0.0218(7) 0.0298(8) 0.0195(7) -0.0003(6) -0.0023(5) -0.0012(6)
C10 0.0201(7) 0.0256(7) 0.0217(7) -0.0048(6) 0.0016(5) -0.0051(6)
C11 0.0290(8) 0.0208(7) 0.0273(7) -0.0090(6) 0.0063(6) -0.0067(6)
C12 0.0268(8) 0.0182(7) 0.0290(7) -0.0046(6) 0.0056(6) 0.0014(6)
C13 0.0196(7) 0.0173(7) 0.0231(7) -0.0007(5) 0.0041(5) -0.0002(5)
C14 0.0195(7) 0.0158(6) 0.0312(7) -0.0015(5) 0.0007(6) 0.0031(5)
C15 0.0229(8) 0.0294(8) 0.0426(9) 0.0042(7) 0.0078(6) 0.0064(6)
C16 0.0300(8) 0.0304(8) 0.0311(8) 0.0028(6) 0.0010(6) 0.0065(7)
C17 0.0177(6) 0.0236(7) 0.0129(6) -0.0009(5) 0.0031(5) -0.0035(5)
C18 0.0186(6) 0.0218(7) 0.0140(6) -0.0004(5) 0.0043(5) -0.0028(5)
N19 0.0132(5) 0.0162(5) 0.0127(5) 0.0006(4) 0.0015(4) -0.0011(4)
C20 0.0159(6) 0.0187(6) 0.0126(6) -0.0013(5) 0.0018(5) -0.0037(5)
C21 0.0212(7) 0.0189(7) 0.0152(6) -0.0016(5) 0.0038(5) -0.0013(5)
C22 0.0236(7) 0.0163(6) 0.0224(7) -0.0011(5) 0.0022(5) 0.0013(5)
C23 0.0310(8) 0.0263(8) 0.0311(8) -0.0016(6) 0.0088(6) 0.0057(6)
C24 0.0339(8) 0.0208(7) 0.0276(7) 0.0019(6) 0.0017(6) 0.0019(6)
C25 0.0286(8) 0.0182(7) 0.0247(7) -0.0041(5) 0.0051(6) -0.0060(6)
C26 0.0249(7) 0.0284(8) 0.0264(7) -0.0059(6) 0.0032(6) -0.0122(6)
C27 0.0164(6) 0.0297(8) 0.0241(7) -0.0020(6) 0.0008(5) -0.0038(6)
C28 0.0165(6) 0.0221(7) 0.0159(6) -0.0007(5) 0.0012(5) -0.0017(5)
C29 0.0147(6) 0.0239(7) 0.0264(7) 0.0020(6) -0.0033(5) 0.0006(5)
C30 0.0282(8) 0.0329(9) 0.0296(8) -0.0012(6) -0.0004(6) 0.0092(7)
C31 0.0218(7) 0.0373(9) 0.0295(8) 0.0101(7) 0.0004(6) -0.0001(6)

loop_
_atom_type_symbol
_atom_type_description
_atom_type_scat_dispersion_real
_atom_type_scat_dispersion_imag
_atom_type_scat_source
C C 0.0033 0.0016 'International Tables Vol C Tables 4.2.6.8 and 6.1.1.4'
H H 0.0000 0.0000 'International Tables Vol C Tables 4.2.6.8 and 6.1.1.4'
B B 0.0013 0.0007 'International Tables Vol C Tables 4.2.6.8 and 6.1.1.4'
N N 0.0061 0.0033 'International Tables Vol C Tables 4.2.6.8 and 6.1.1.4'

loop_
_geom_angle_atom_site_label_1
_geom_angle_atom_site_label_2
_geom_angle_atom_site_label_3
_geom_angle
C2 B1 H1 109.2(8)
C2 B1 H2 107.4(8)
H1 B1 H2 110.0(11)
C2 B1 H3 109.3(8)
H1 B1 H3 111.1(11)
H2 B1 H3 109.7(11)
C3 C2 B1 109.68(10)
C3 C2 H2A 109.7
B1 C2 H2A 109.7
C3 C2 H2B 109.7
B1 C2 H2B 109.7
H2A C2 H2B 108.2
N4 C3 N19 110.49(11)
N4 C3 C2 124.90(11)
N19 C3 C2 124.51(11)
C3 N4 C5 128.70(10)
C3 N4 C17 111.45(10)
C5 N4 C17 118.79(10)
C13 C5 C6 121.62(12)
C13 C5 N4 119.50(11)
C6 C5 N4 118.47(11)
C10 C6 C5 117.78(12)
C10 C6 C7 119.36(12)
C5 C6 C7 122.86(11)
C7 C8 H8A 109.5
C7 C8 H8B 109.5
H8A C8 H8B 109.5
C7 C8 H8C 109.5
H8A C8 H8C 109.5
H8B C8 H8C 109.5
C6 C7 C8 110.87(11)
C6 C7 C9 110.71(11)
C8 C7 C9 110.33(11)
C6 C7 H7 108.3
C8 C7 H7 108.3
C9 C7 H7 108.3
C7 C9 H9A 109.5
C7 C9 H9B 109.5
H9A C9 H9B 109.5
C7 C9 H9C 109.5
H9A C9 H9C 109.5
H9B C9 H9C 109.5
C11 C10 C6 121.61(13)
C11 C10 H10 119.2
C6 C10 H10 119.2
C10 C11 C12 119.50(13)
C10 C11 H11 120.3
C12 C11 H11 120.3
C11 C12 C13 121.62(13)
C11 C12 H12 119.2
C13 C12 H12 119.2
C12 C13 C5 117.79(12)
C12 C13 C14 119.09(12)
C5 C13 C14 123.11(12)
C13 C14 C16 111.46(12)
C13 C14 C15 111.05(12)
C16 C14 C15 111.22(12)
C13 C14 H14 107.6
C16 C14 H14 107.6
C15 C14 H14 107.6
C14 C15 H15A 109.5
C14 C15 H15B 109.5
H15A C15 H15B 109.5
C14 C15 H15C 109.5
H15A C15 H15C 109.5
H15B C15 H15C 109.5
C14 C16 H16A 109.5
C14 C16 H16B 109.5
H16A C16 H16B 109.5
C14 C16 H16C 109.5
H16A C16 H16C 109.5
H16B C16 H16C 109.5
N4 C17 C18 103.27(10)
N4 C17 H17A 111.1
C18 C17 H17A 111.1
N4 C17 H17B 111.1
C18 C17 H17B 111.1
H17A C17 H17B 109.1
N19 C18 C17 102.85(10)
N19 C18 H18A 111.2
C17 C18 H18A 111.2
N19 C18 H18B 111.2
C17 C18 H18B 111.2
H18A C18 H18B 109.1
C3 N19 C20 126.44(10)
C3 N19 C18 111.78(10)
C20 N19 C18 120.61(10)
C21 C20 C28 122.12(12)
C21 C20 N19 118.84(11)
C28 C20 N19 118.89(12)
C25 C21 C20 117.64(12)
C25 C21 C22 120.37(12)
C20 C21 C22 121.89(12)
C21 C22 C23 109.52(11)
C21 C22 C24 113.01(12)
C23 C22 C24 110.43(12)
C21 C22 H22 107.9
C23 C22 H22 107.9
C24 C22 H22 107.9
C22 C23 H23A 109.5
C22 C23 H23B 109.5
H23A C23 H23B 109.5
C22 C23 H23C 109.5
H23A C23 H23C 109.5
H23B C23 H23C 109.5
C22 C24 H24A 109.5
C22 C24 H24B 109.5
H24A C24 H24B 109.5
C22 C24 H24C 109.5
H24A C24 H24C 109.5
H24B C24 H24C 109.5
C26 C25 C21 121.48(13)
C26 C25 H25 119.3
C21 C25 H25 119.3
C25 C26 C27 119.79(13)
C25 C26 H26 120.1
C27 C26 H26 120.1
C26 C27 C28 121.55(13)
C26 C27 H27 119.2
C28 C27 H27 119.2
C27 C28 C20 117.41(13)
C27 C28 C29 119.71(12)
C20 C28 C29 122.87(12)
C28 C29 C31 111.43(12)
C28 C29 C30 111.58(12)
C31 C29 C30 110.32(12)
C28 C29 H29 107.8
C31 C29 H29 107.8
C30 C29 H29 107.8
C29 C30 H30A 109.5
C29 C30 H30B 109.5
H30A C30 H30B 109.5
C29 C30 H30C 109.5
H30A C30 H30C 109.5
H30B C30 H30C 109.5
C29 C31 H31A 109.5
C29 C31 H31B 109.5
H31A C31 H31B 109.5
C29 C31 H31C 109.5
H31A C31 H31C 109.5
H31B C31 H31C 109.5

loop_
_geom_bond_atom_site_label_1
_geom_bond_atom_site_label_2
_geom_bond_distance
B1 C2 1.6767(19)
B1 H1 1.132(13)
B1 H2 1.147(12)
B1 H3 1.138(12)
C2 C3 1.4522(17)
C2 H2A 0.9900
C2 H2B 0.9900
C3 N4 1.3361(16)
C3 N19 1.3376(16)
N4 C5 1.4427(16)
N4 C17 1.4777(16)
C5 C13 1.4051(18)
C5 C6 1.4055(18)
C6 C10 1.3974(19)
C6 C7 1.5224(19)
C8 C7 1.5328(19)
C8 H8A 0.9800
C8 H8B 0.9800
C8 H8C 0.9800
C7 C9 1.5385(18)
C7 H7 1.0000
C9 H9A 0.9800
C9 H9B 0.9800
C9 H9C 0.9800
C10 C11 1.381(2)
C10 H10 0.9500
C11 C12 1.382(2)
C11 H11 0.9500
C12 C13 1.3962(19)
C12 H12 0.9500
C13 C14 1.5176(19)
C14 C16 1.526(2)
C14 C15 1.534(2)
C14 H14 1.0000
C15 H15A 0.9800
C15 H15B 0.9800
C15 H15C 0.9800
C16 H16A 0.9800
C16 H16B 0.9800
C16 H16C 0.9800
C17 C18 1.5280(18)
C17 H17A 0.9900
C17 H17B 0.9900
C18 N19 1.4752(16)
C18 H18A 0.9900
C18 H18B 0.9900
N19 C20 1.4414(16)
C20 C21 1.4052(19)
C20 C28 1.4071(18)
C21 C25 1.3953(19)
C21 C22 1.5190(19)
C22 C23 1.532(2)
C22 C24 1.5319(19)
C22 H22 1.0000
C23 H23A 0.9800
C23 H23B 0.9800
C23 H23C 0.9800
C24 H24A 0.9800
C24 H24B 0.9800
C24 H24C 0.9800
C25 C26 1.381(2)
C25 H25 0.9500
C26 C27 1.384(2)
C26 H26 0.9500
C27 C28 1.3967(19)
C27 H27 0.9500
C28 C29 1.5206(19)
C29 C31 1.5325(19)
C29 C30 1.534(2)
C29 H29 1.0000
C30 H30A 0.9800
C30 H30B 0.9800
C30 H30C 0.9800
C31 H31A 0.9800
C31 H31B 0.9800
C31 H31C 0.9800
